data_4513481
loop_
_publ_author_name
'Zhao, Peng'
'Cong, Hengjiang'
'Tian, Xiangxin'
'Sun, Youxuan'
'Zhang, Chengqian'
'Xia, Shengqing'
'Gao, Zeliang'
'Tao, Xutang'

_publ_section_title
;
 Top-Seeded Solution Growth, Structure, Morphology, and Functional
 Properties of a New Polar Crystal --- Cs2TeW3O12
;
_journal_issue 9
_journal_name_full 'Crystal Growth &amp; Design'
_journal_page_first 4484
_journal_paper_doi 10.1021/acs.cgd.5b00753
_journal_volume 15
_journal_year 2015
_chemical_formula_iupac 'Cs2 Te W3 O12'
_chemical_formula_moiety 'O12 Te W3, 2(Cs)'
_chemical_formula_sum 'Cs2 O12 Te W3'
_chemical_formula_weight 1136.97
_chemical_melting_point 1092
_chemical_name_systematic
; 
 ? 
;
_space_group_IT_number 173
_symmetry_cell_setting hexagonal
_symmetry_space_group_name_Hall 'P 6c'
_symmetry_space_group_name_H-M 'P 63'
_atom_sites_solution_primary direct
_atom_sites_solution_secondary difmap
_audit_creation_method SHELXL-97
_cell_angle_alpha 90.00
_cell_angle_beta 90.00
_cell_angle_gamma 120.00
_cell_formula_units_Z 2
_cell_length_a 7.3279(3)
_cell_length_b 7.3279(3)
_cell_length_c 12.4075(5)
_cell_measurement_reflns_used 9657
_cell_measurement_temperature 296(2)
_cell_measurement_theta_max 42.76
_cell_measurement_theta_min 3.21
_cell_volume 577.00(4)
_computing_cell_refinement 'Bruker SAINT'
_computing_data_collection 'Bruker APEX2'
_computing_data_reduction 'Bruker SAINT'
_computing_molecular_graphics 'Bruker SHELXTL'
_computing_publication_material 'Bruker SHELXTL'
_computing_structure_refinement 'SHELXL-97 (Sheldrick, 2008)'
_computing_structure_solution 'SHELXS-97 (Sheldrick, 2008)'
_diffrn_ambient_temperature 296(2)
_diffrn_detector_area_resol_mean 8.3
_diffrn_measured_fraction_theta_full 1.000
_diffrn_measured_fraction_theta_max 1.000
_diffrn_measurement_device_type 'Bruker APEX-II CCD'
_diffrn_measurement_method '\f and \w scans'
_diffrn_radiation_monochromator graphite
_diffrn_radiation_source 'fine-focus sealed tube'
_diffrn_radiation_type MoK\a
_diffrn_radiation_wavelength 0.71073
_diffrn_reflns_av_R_equivalents 0.0367
_diffrn_reflns_av_sigmaI/netI 0.0240
_diffrn_reflns_limit_h_max 9
_diffrn_reflns_limit_h_min -9
_diffrn_reflns_limit_k_max 9
_diffrn_reflns_limit_k_min -9
_diffrn_reflns_limit_l_max 15
_diffrn_reflns_limit_l_min -15
_diffrn_reflns_number 9290
_diffrn_reflns_theta_full 26.99
_diffrn_reflns_theta_max 26.99
_diffrn_reflns_theta_min 3.21
_exptl_absorpt_coefficient_mu 38.583
_exptl_absorpt_correction_T_max 0.1400
_exptl_absorpt_correction_T_min 0.0974
_exptl_absorpt_correction_type numerical
_exptl_absorpt_process_details 'APEX2 Software Suite (Bruker,2005)'
_exptl_crystal_colour Colorless
_exptl_crystal_density_diffrn 6.544
_exptl_crystal_density_method 'not measured'
_exptl_crystal_description Ball
_exptl_crystal_F_000 960
_exptl_crystal_size_max 0.11
_exptl_crystal_size_mid 0.09
_exptl_crystal_size_min 0.08
_refine_diff_density_max 0.790
_refine_diff_density_min -0.629
_refine_diff_density_rms 0.136
_refine_ls_abs_structure_details 'Flack H D (1983), Acta Cryst. A39, 876-881'
_refine_ls_abs_structure_Flack 0.003(8)
_refine_ls_extinction_coef 0.0159(3)
_refine_ls_extinction_expression Fc^*^=kFc[1+0.001xFc^2^\l^3^/sin(2\q)]^-1/4^
_refine_ls_extinction_method SHELXL
_refine_ls_goodness_of_fit_ref 1.178
_refine_ls_matrix_type full
_refine_ls_number_parameters 56
_refine_ls_number_reflns 838
_refine_ls_number_restraints 1
_refine_ls_restrained_S_all 1.177
_refine_ls_R_factor_all 0.0129
_refine_ls_R_factor_gt 0.0124
_refine_ls_shift/su_max 0.003
_refine_ls_shift/su_mean 0.000
_refine_ls_structure_factor_coef Fsqd
_refine_ls_weighting_details 'calc w=1/[\s^2^(Fo^2^)+(0.0000P)^2^+0.5582P] where P=(Fo^2^+2Fc^2^)/3'
_refine_ls_weighting_scheme calc
_refine_ls_wR_factor_gt 0.0247
_refine_ls_wR_factor_ref 0.0248
_reflns_number_gt 826
_reflns_number_total 838
_reflns_threshold_expression >2sigma(I)
_cod_data_source_file cg5b00753_si_001.cif
_cod_data_source_block Cs2TeW3O12
_cod_depositor_comments 'Adding full bibliography for 4513481.cif.'
_cod_database_code 4513481

loop_
_symmetry_equiv_pos_as_xyz
'x, y, z'
'-y, x-y, z'
'-x+y, -x, z'
'-x, -y, z+1/2'
'y, -x+y, z+1/2'
'x-y, x, z+1/2'

loop_
_atom_site_label
_atom_site_type_symbol
_atom_site_fract_x
_atom_site_fract_y
_atom_site_fract_z
_atom_site_U_iso_or_equiv
_atom_site_adp_type
_atom_site_occupancy
_atom_site_symmetry_multiplicity
_atom_site_calc_flag
_atom_site_refinement_flags
W1 W 0.85407(2) 1.19280(2) 0.280183(18) 0.00817(8) Uani 1 1 d .
Te2 Te 0.0000 0.0000 0.51674(5) 0.00923(12) Uani 1 3 d S
Cs1 Cs 0.3333 0.6667 0.44367(5) 0.01742(16) Uani 1 3 d S
Cs2 Cs 0.3333 0.6667 0.08680(7) 0.02841(19) Uani 1 3 d S
O1 O 1.1267(4) 1.2493(4) 0.2706(5) 0.0128(6) Uani 1 1 d .
O2 O 0.9117(5) 1.4600(5) 0.3184(3) 0.0125(7) Uani 1 1 d .
O3 O 0.2620(6) 0.1336(5) 0.4449(3) 0.0119(7) Uani 1 1 d .
O4 O 0.8058(6) 1.1958(6) 0.1425(4) 0.0157(7) Uani 1 1 d .

loop_
_atom_site_aniso_label
_atom_site_aniso_U_11
_atom_site_aniso_U_22
_atom_site_aniso_U_33
_atom_site_aniso_U_23
_atom_site_aniso_U_13
_atom_site_aniso_U_12
W1 0.00737(9) 0.00720(10) 0.01058(11) 0.00025(11) 0.00007(10) 0.00411(6)
Te2 0.00972(13) 0.00972(13) 0.0082(3) 0.000 0.000 0.00486(6)
Cs1 0.0185(2) 0.0185(2) 0.0152(3) 0.000 0.000 0.00926(10)
Cs2 0.0289(3) 0.0289(3) 0.0274(4) 0.000 0.000 0.01447(13)
O1 0.0085(12) 0.0122(12) 0.0177(18) 0.002(2) 0.0019(18) 0.0053(10)
O2 0.0139(14) 0.0084(13) 0.0200(19) -0.0013(13) -0.0014(14) 0.0091(12)
O3 0.0058(15) 0.0147(15) 0.012(2) -0.0005(14) 0.0001(14) 0.0026(13)
O4 0.0176(18) 0.0163(17) 0.017(2) 0.0018(15) -0.0004(15) 0.0111(16)

loop_
_atom_type_symbol
_atom_type_description
_atom_type_scat_dispersion_real
_atom_type_scat_dispersion_imag
_atom_type_scat_source
O O 0.0106 0.0060 'International Tables Vol C Tables 4.2.6.8 and 6.1.1.4'
Te Te -0.5308 1.6751 'International Tables Vol C Tables 4.2.6.8 and 6.1.1.4'
Cs Cs -0.3680 2.1192 'International Tables Vol C Tables 4.2.6.8 and 6.1.1.4'
W W -0.8490 6.8722 'International Tables Vol C Tables 4.2.6.8 and 6.1.1.4'

loop_
_geom_angle_atom_site_label_1
_geom_angle_atom_site_label_2
_geom_angle_atom_site_label_3
_geom_angle
_geom_angle_site_symmetry_1
_geom_angle_site_symmetry_3
O4 W1 O1 97.9(2) . .
O4 W1 O2 100.28(17) . .
O1 W1 O2 97.57(14) . .
O4 W1 O2 92.36(17) . 3_575
O1 W1 O2 167.21(18) . 3_575
O2 W1 O2 88.0(2) . 3_575
O4 W1 O1 89.7(2) . 2_765
O1 W1 O1 89.85(16) . 2_765
O2 W1 O1 166.6(2) . 2_765
O2 W1 O1 82.64(13) 3_575 2_765
O4 W1 O3 169.04(16) . 2_665
O1 W1 O3 87.1(2) . 2_665
O2 W1 O3 88.60(16) . 2_665
O2 W1 O3 81.47(14) 3_575 2_665
O1 W1 O3 80.60(18) 2_765 2_665
O4 W1 Cs1 125.09(12) . 1_665
O1 W1 Cs1 57.09(13) . 1_665
O2 W1 Cs1 47.13(10) . 1_665
O2 W1 Cs1 121.91(11) 3_575 1_665
O1 W1 Cs1 132.27(12) 2_765 1_665
O3 W1 Cs1 65.78(9) 2_665 1_665
O4 W1 Cs2 61.70(12) . 1_665
O1 W1 Cs2 54.13(13) . 1_665
O2 W1 Cs2 67.67(12) . 1_665
O2 W1 Cs2 138.44(10) 3_575 1_665
O1 W1 Cs2 125.47(13) 2_765 1_665
O3 W1 Cs2 128.41(9) 2_665 1_665
Cs1 W1 Cs2 64.639(14) 1_665 1_665
O4 W1 Cs1 112.01(12) . .
O1 W1 Cs1 127.37(12) . .
O2 W1 Cs1 117.09(12) . .
O2 W1 Cs1 40.59(10) 3_575 .
O1 W1 Cs1 50.10(12) 2_765 .
O3 W1 Cs1 57.68(9) 2_665 .
Cs1 W1 Cs1 121.970(18) 1_665 .
Cs2 W1 Cs1 173.319(14) 1_665 .
O4 W1 Cs2 139.85(14) . 4_675
O1 W1 Cs2 116.27(17) . 4_675
O2 W1 Cs2 56.98(12) . 4_675
O2 W1 Cs2 57.58(11) 3_575 4_675
O1 W1 Cs2 109.70(15) 2_765 4_675
O3 W1 Cs2 42.08(10) 2_665 4_675
Cs1 W1 Cs2 66.297(8) 1_665 4_675
Cs2 W1 Cs2 122.201(8) 1_665 4_675
Cs1 W1 Cs2 63.832(8) . 4_675
O3 Te2 O3 99.52(15) 3 2
O3 Te2 O3 99.52(15) 3 .
O3 Te2 O3 99.52(15) 2 .
O3 Te2 Cs2 121.20(10) 3 4_665
O3 Te2 Cs2 122.37(10) 2 4_665
O3 Te2 Cs2 39.80(12) . 4_665
O3 Te2 Cs2 39.80(12) 3 4
O3 Te2 Cs2 121.20(10) 2 4
O3 Te2 Cs2 122.37(10) . 4
Cs2 Te2 Cs2 116.056(10) 4_665 4
O3 Te2 Cs2 122.37(10) 3 4_565
O3 Te2 Cs2 39.80(12) 2 4_565
O3 Te2 Cs2 121.20(10) . 4_565
Cs2 Te2 Cs2 116.055(10) 4_665 4_565
Cs2 Te2 Cs2 116.055(10) 4 4_565
O3 Te2 Cs1 58.58(10) 3 1_445
O3 Te2 Cs1 57.42(10) 2 1_445
O3 Te2 Cs1 139.72(12) . 1_445
Cs2 Te2 Cs1 179.52(2) 4_665 1_445
Cs2 Te2 Cs1 64.104(5) 4 1_445
Cs2 Te2 Cs1 64.106(5) 4_565 1_445
O3 Te2 Cs1 139.72(12) 3 .
O3 Te2 Cs1 58.58(10) 2 .
O3 Te2 Cs1 57.42(10) . .
Cs2 Te2 Cs1 64.105(5) 4_665 .
Cs2 Te2 Cs1 179.52(2) 4 .
Cs2 Te2 Cs1 64.105(5) 4_565 .
Cs1 Te2 Cs1 115.731(9) 1_445 .
O3 Te2 Cs1 57.42(10) 3 1_545
O3 Te2 Cs1 139.72(12) 2 1_545
O3 Te2 Cs1 58.58(10) . 1_545
Cs2 Te2 Cs1 64.106(5) 4_665 1_545
Cs2 Te2 Cs1 64.105(5) 4 1_545
Cs2 Te2 Cs1 179.52(2) 4_565 1_545
Cs1 Te2 Cs1 115.730(9) 1_445 1_545
Cs1 Te2 Cs1 115.731(9) . 1_545
O4 Cs1 O4 60.30(14) 4_675 6_655
O4 Cs1 O4 60.30(14) 4_675 5_455
O4 Cs1 O4 60.30(14) 6_655 5_455
O4 Cs1 O2 98.74(10) 4_675 1_445
O4 Cs1 O2 155.59(12) 6_655 1_445
O4 Cs1 O2 99.49(10) 5_455 1_445
O4 Cs1 O2 99.49(10) 4_675 3_575
O4 Cs1 O2 98.74(10) 6_655 3_575
O4 Cs1 O2 155.59(12) 5_455 3_575
O2 Cs1 O2 96.99(10) 1_445 3_575
O4 Cs1 O2 155.59(12) 4_675 2_765
O4 Cs1 O2 99.49(10) 6_655 2_765
O4 Cs1 O2 98.74(10) 5_455 2_765
O2 Cs1 O2 96.99(10) 1_445 2_765
O2 Cs1 O2 96.99(10) 3_575 2_765
O4 Cs1 O1 137.67(10) 4_675 1_445
O4 Cs1 O1 137.51(9) 6_655 1_445
O4 Cs1 O1 93.59(11) 5_455 1_445
O2 Cs1 O1 50.05(8) 1_445 1_445
O2 Cs1 O1 110.81(12) 3_575 1_445
O2 Cs1 O1 48.54(8) 2_765 1_445
O4 Cs1 O1 137.51(9) 4_675 2_765
O4 Cs1 O1 93.59(11) 6_655 2_765
O4 Cs1 O1 137.67(9) 5_455 2_765
O2 Cs1 O1 110.81(12) 1_445 2_765
O2 Cs1 O1 48.54(8) 3_575 2_765
O2 Cs1 O1 50.05(8) 2_765 2_765
O1 Cs1 O1 84.55(12) 1_445 2_765
O4 Cs1 O1 93.59(11) 4_675 3_575
O4 Cs1 O1 137.67(10) 6_655 3_575
O4 Cs1 O1 137.51(9) 5_455 3_575
O2 Cs1 O1 48.54(8) 1_445 3_575
O2 Cs1 O1 50.05(8) 3_575 3_575
O2 Cs1 O1 110.81(12) 2_765 3_575
O1 Cs1 O1 84.55(12) 1_445 3_575
O1 Cs1 O1 84.55(12) 2_765 3_575
O4 Cs1 O3 57.42(10) 4_675 3_565
O4 Cs1 O3 117.26(10) 6_655 3_565
O4 Cs1 O3 94.01(9) 5_455 3_565
O2 Cs1 O3 46.08(9) 1_445 3_565
O2 Cs1 O3 84.57(8) 3_575 3_565
O2 Cs1 O3 142.63(9) 2_765 3_565
O1 Cs1 O3 95.90(7) 1_445 3_565
O1 Cs1 O3 128.29(9) 2_765 3_565
O1 Cs1 O3 44.40(9) 3_575 3_565
O4 Cs1 O3 94.01(9) 4_675 2_665
O4 Cs1 O3 57.42(10) 6_655 2_665
O4 Cs1 O3 117.26(10) 5_455 2_665
O2 Cs1 O3 142.63(9) 1_445 2_665
O2 Cs1 O3 46.08(9) 3_575 2_665
O2 Cs1 O3 84.57(8) 2_765 2_665
O1 Cs1 O3 128.29(9) 1_445 2_665
O1 Cs1 O3 44.40(9) 2_765 2_665
O1 Cs1 O3 95.90(7) 3_575 2_665
O3 Cs1 O3 119.998(2) 3_565 2_665
O4 Cs1 O3 117.26(10) 4_675 .
O4 Cs1 O3 94.01(9) 6_655 .
O4 Cs1 O3 57.42(10) 5_455 .
O2 Cs1 O3 84.57(8) 1_445 .
O2 Cs1 O3 142.63(9) 3_575 .
O2 Cs1 O3 46.08(9) 2_765 .
O1 Cs1 O3 44.40(9) 1_445 .
O1 Cs1 O3 95.90(7) 2_765 .
O1 Cs1 O3 128.29(9) 3_575 .
O3 Cs1 O3 119.998(2) 3_565 .
O3 Cs1 O3 119.998(1) 2_665 .
O3 Cs2 O3 91.18(11) 5_564 6_554
O3 Cs2 O3 91.18(11) 5_564 4_664
O3 Cs2 O3 91.18(11) 6_554 4_664
O3 Cs2 O1 132.39(8) 5_564 2_765
O3 Cs2 O1 133.51(7) 6_554 2_765
O3 Cs2 O1 75.15(10) 4_664 2_765
O3 Cs2 O1 133.51(7) 5_564 1_445
O3 Cs2 O1 75.15(10) 6_554 1_445
O3 Cs2 O1 132.40(8) 4_664 1_445
O1 Cs2 O1 82.04(12) 2_765 1_445
O3 Cs2 O1 75.15(10) 5_564 3_575
O3 Cs2 O1 132.40(8) 6_554 3_575
O3 Cs2 O1 133.51(7) 4_664 3_575
O1 Cs2 O1 82.04(12) 2_765 3_575
O1 Cs2 O1 82.04(12) 1_445 3_575
O3 Cs2 O2 47.27(8) 5_564 4_674
O3 Cs2 O2 45.98(9) 6_554 4_674
O3 Cs2 O2 80.60(10) 4_664 4_674
O1 Cs2 O2 155.76(10) 2_765 4_674
O1 Cs2 O2 115.27(9) 1_445 4_674
O1 Cs2 O2 115.76(9) 3_575 4_674
O3 Cs2 O2 45.98(9) 5_564 6_654
O3 Cs2 O2 80.60(10) 6_554 6_654
O3 Cs2 O2 47.27(8) 4_664 6_654
O1 Cs2 O2 115.76(9) 2_765 6_654
O1 Cs2 O2 155.76(10) 1_445 6_654
O1 Cs2 O2 115.27(9) 3_575 6_654
O2 Cs2 O2 43.00(9) 4_674 6_654
O3 Cs2 O2 80.60(10) 5_564 5_454
O3 Cs2 O2 47.27(8) 6_554 5_454
O3 Cs2 O2 45.98(9) 4_664 5_454
O1 Cs2 O2 115.27(9) 2_765 5_454
O1 Cs2 O2 115.76(9) 1_445 5_454
O1 Cs2 O2 155.76(10) 3_575 5_454
O2 Cs2 O2 43.00(9) 4_674 5_454
O2 Cs2 O2 43.00(9) 6_654 5_454
O3 Cs2 O4 56.07(10) 5_564 3_575
O3 Cs2 O4 147.16(10) 6_554 3_575
O3 Cs2 O4 91.79(9) 4_664 3_575
O1 Cs2 O4 78.61(8) 2_765 3_575
O1 Cs2 O4 124.03(10) 1_445 3_575
O1 Cs2 O4 43.65(8) 3_575 3_575
O2 Cs2 O4 102.48(9) 4_674 3_575
O2 Cs2 O4 77.59(9) 6_654 3_575
O2 Cs2 O4 120.04(9) 5_454 3_575
O3 Cs2 O4 91.79(9) 5_564 1_445
O3 Cs2 O4 56.07(10) 6_554 1_445
O3 Cs2 O4 147.16(10) 4_664 1_445
O1 Cs2 O4 124.03(10) 2_765 1_445
O1 Cs2 O4 43.65(8) 1_445 1_445
O1 Cs2 O4 78.61(8) 3_575 1_445
O2 Cs2 O4 77.59(9) 4_674 1_445
O2 Cs2 O4 120.04(9) 6_654 1_445
O2 Cs2 O4 102.48(9) 5_454 1_445
O4 Cs2 O4 116.67(4) 3_575 1_445
O3 Cs2 O4 147.16(10) 5_564 2_765
O3 Cs2 O4 91.79(9) 6_554 2_765
O3 Cs2 O4 56.07(10) 4_664 2_765
O1 Cs2 O4 43.65(8) 2_765 2_765
O1 Cs2 O4 78.61(8) 1_445 2_765
O1 Cs2 O4 124.03(10) 3_575 2_765
O2 Cs2 O4 120.04(9) 4_674 2_765
O2 Cs2 O4 102.48(9) 6_654 2_765
O2 Cs2 O4 77.59(9) 5_454 2_765
O4 Cs2 O4 116.67(4) 3_575 2_765
O4 Cs2 O4 116.67(4) 1_445 2_765
W1 O1 W1 149.13(17) . 3_675
W1 O1 Cs1 96.13(15) . 1_665
W1 O1 Cs1 102.51(15) 3_675 1_665
W1 O1 Cs2 100.76(14) . 1_665
W1 O1 Cs2 106.58(14) 3_675 1_665
Cs1 O1 Cs2 79.76(6) 1_665 1_665
W1 O2 W1 137.8(2) . 2_775
W1 O2 Cs1 106.92(13) . 1_665
W1 O2 Cs1 114.16(13) 2_775 1_665
W1 O2 Cs2 98.11(13) . 4_675
W1 O2 Cs2 94.65(12) 2_775 4_675
Cs1 O2 Cs2 84.88(9) 1_665 4_675
Te2 O3 W1 131.30(19) . 3_565
Te2 O3 Cs2 117.38(17) . 4_665
W1 O3 Cs2 110.91(14) 3_565 4_665
Te2 O3 Cs1 96.94(12) . .
W1 O3 Cs1 93.28(11) 3_565 .
Cs2 O3 Cs1 84.66(7) 4_665 .
Te2 O3 Cs1 95.70(12) . 1_545
W1 O3 Cs1 82.99(10) 3_565 1_545
Cs2 O3 Cs1 84.01(8) 4_665 1_545
Cs1 O3 Cs1 165.91(11) . 1_545
W1 O4 Cs1 154.8(2) . 4_674
W1 O4 Cs2 94.00(14) . 1_665
Cs1 O4 Cs2 84.68(9) 4_674 1_665
W1 O4 Cs2 104.78(15) . .
Cs1 O4 Cs2 84.48(10) 4_674 .
Cs2 O4 Cs2 156.01(14) 1_665 .

loop_
_geom_bond_atom_site_label_1
_geom_bond_atom_site_label_2
_geom_bond_distance
_geom_bond_site_symmetry_2
W1 O4 1.747(4) .
W1 O1 1.830(3) .
W1 O2 1.847(3) .
W1 O2 2.029(3) 3_575
W1 O1 2.044(3) 2_765
W1 O3 2.110(4) 2_665
W1 Cs1 4.0388(4) 1_665
W1 Cs2 4.2372(5) 1_665
W1 Cs1 4.3392(4) .
W1 Cs2 4.3399(8) 4_675
Te2 O3 1.887(4) 3
Te2 O3 1.887(4) 2
Te2 O3 1.887(4) .
Te2 Cs2 4.3191(3) 4_665
Te2 Cs2 4.3191(3) 4
Te2 Cs2 4.3192(3) 4_565
Te2 Cs1 4.3268(3) 1_445
Te2 Cs1 4.3268(3) .
Te2 Cs1 4.3268(3) 1_545
Cs1 O4 3.028(4) 4_675
Cs1 O4 3.028(4) 6_655
Cs1 O4 3.028(4) 5_455
Cs1 O2 3.094(4) 1_445
Cs1 O2 3.094(4) 3_575
Cs1 O2 3.094(3) 2_765
Cs1 O1 3.410(4) 1_445
Cs1 O1 3.410(4) 2_765
Cs1 O1 3.410(4) 3_575
Cs1 O3 3.673(3) 3_565
Cs1 O3 3.673(3) 2_665
Cs1 O3 3.673(3) .
Cs2 O3 3.113(4) 5_564
Cs2 O3 3.113(4) 6_554
Cs2 O3 3.113(4) 4_664
Cs2 O1 3.495(4) 2_765
Cs2 O1 3.495(4) 1_445
Cs2 O1 3.495(4) 3_575
Cs2 O2 3.675(4) 4_674
Cs2 O2 3.675(4) 6_654
Cs2 O2 3.675(4) 5_454
Cs2 O4 3.740(4) 3_575
Cs2 O4 3.740(4) 1_445
Cs2 O4 3.740(4) 2_765
O1 W1 2.044(3) 3_675
O1 Cs1 3.410(4) 1_665
O1 Cs2 3.495(4) 1_665
O2 W1 2.029(3) 2_775
O2 Cs1 3.094(3) 1_665
O2 Cs2 3.675(4) 4_675
O3 W1 2.110(4) 3_565
O3 Cs2 3.113(4) 4_665
O3 Cs1 3.711(3) 1_545
O4 Cs1 3.028(4) 4_674
O4 Cs2 3.740(4) 1_665
